data_4336220
loop_
_publ_author_name
'Michael D. Randles'
'Peter V. Simpson'
'Vivek Gupta'
'Junhong Fu'
'Graeme J. Moxey'
'Torsten Schwich'
'Alan L. Criddle'
'Simon Petrie'
'Jonathan G. MacLellan'
'Stuart R. Batten'
'Robert Stranger'
'Marie P. Cifuentes'
'Mark G. Humphrey'

_publ_section_title
;
 Syntheses of Pentanuclear Group 6 Iridium Clusters by Core Expansion of
 Tetranuclear Clusters with Ir(CO)2(\h5-C5Me4R) (R = H, Me)
;
_journal_name_full 'Inorganic Chemistry'
_journal_page_first 11256
_journal_page_last 11268
_journal_paper_doi 10.1021/ic401502f
_journal_volume 52
_journal_year 2013
_chemical_formula_moiety 'C24 H18 Ir4 Mo O10'
_chemical_formula_sum 'C24 H18 Ir4 Mo O10'
_chemical_formula_weight 1331.12
_chemical_name_systematic
; 
 ? 
;
_space_group_IT_number 14
_symmetry_cell_setting monoclinic
_symmetry_space_group_name_Hall '-P 2ybc'
_symmetry_space_group_name_H-M 'P 1 21/c 1'
_atom_sites_solution_hydrogens geom
_atom_sites_solution_primary direct
_atom_sites_solution_secondary difmap
_audit_creation_method SHELXL-97
_cell_angle_alpha 90.00
_cell_angle_beta 109.06(3)
_cell_angle_gamma 90.00
_cell_formula_units_Z 4
_cell_length_a 16.758(3)
_cell_length_b 8.9608(18)
_cell_length_c 19.322(4)
_cell_measurement_reflns_used 2743
_cell_measurement_temperature 200(2)
_cell_measurement_theta_max 27.50
_cell_measurement_theta_min 2.57
_cell_volume 2742.4(11)
_computing_cell_refinement 'HKL Scalepack (Otwinowski & Minor 1997)'
_computing_data_collection 'Collect (Bruker AXS BV, 1997-2004)'
_computing_data_reduction 'HKL Denzo and Scalepack (Otwinowski & Minor 1997)'
_computing_molecular_graphics Olex2
_computing_publication_material 'Microsoft Office 2000'
_computing_structure_refinement 'SHELXL-97 (Sheldrick, 2008)'
_computing_structure_solution 'SHELXS-97 (Sheldrick, 2008)'
_diffrn_ambient_temperature 200(2)
_diffrn_measured_fraction_theta_full 0.999
_diffrn_measured_fraction_theta_max 0.999
_diffrn_measurement_device_type 'Nonius Kappa CCD'
_diffrn_measurement_method 'psi and omega scans'
_diffrn_radiation_monochromator graphite
_diffrn_radiation_source 'fine-focus sealed tube'
_diffrn_radiation_type MoK\a
_diffrn_radiation_wavelength 0.71073
_diffrn_reflns_av_R_equivalents 0.0616
_diffrn_reflns_av_sigmaI/netI 0.0317
_diffrn_reflns_limit_h_max 21
_diffrn_reflns_limit_h_min -21
_diffrn_reflns_limit_k_max 11
_diffrn_reflns_limit_k_min -10
_diffrn_reflns_limit_l_max 25
_diffrn_reflns_limit_l_min -24
_diffrn_reflns_number 55012
_diffrn_reflns_theta_full 27.50
_diffrn_reflns_theta_max 27.50
_diffrn_reflns_theta_min 2.57
_exptl_absorpt_coefficient_mu 19.838
_exptl_absorpt_correction_T_max 1.074
_exptl_absorpt_correction_T_min 0.914
_exptl_absorpt_correction_type multi-scan
_exptl_absorpt_process_details SORTAV
_exptl_crystal_colour brown
_exptl_crystal_density_diffrn 3.224
_exptl_crystal_description block
_exptl_crystal_F_000 2368
_exptl_crystal_size_max 0.18
_exptl_crystal_size_mid 0.10
_exptl_crystal_size_min 0.05
_refine_diff_density_max 3.148
_refine_diff_density_min -4.041
_refine_diff_density_rms 1.310
_refine_ls_extinction_method none
_refine_ls_goodness_of_fit_ref 1.172
_refine_ls_hydrogen_treatment constr
_refine_ls_matrix_type full
_refine_ls_number_parameters 356
_refine_ls_number_reflns 6289
_refine_ls_number_restraints 0
_refine_ls_restrained_S_all 1.172
_refine_ls_R_factor_all 0.0353
_refine_ls_R_factor_gt 0.0231
_refine_ls_shift/su_max 0.002
_refine_ls_shift/su_mean 0.000
_refine_ls_structure_factor_coef Fsqd
_refine_ls_weighting_details 'calc w=1/[\s^2^(Fo^2^)+(0.0426P)^2^+0.0000P] where P=(Fo^2^+2Fc^2^)/3'
_refine_ls_weighting_scheme calc
_refine_ls_wR_factor_gt 0.0529
_refine_ls_wR_factor_ref 0.0766
_reflns_number_gt 5431
_reflns_number_total 6289
_reflns_threshold_expression >2sigma(I)
_cod_data_source_file ic401502f_si_002_03.cif
_cod_data_source_block 1c
_cod_original_cell_volume 2742.4(10)
_cod_original_sg_symbol_H-M 'P 21/c'
_cod_database_code 4336220

loop_
_symmetry_equiv_pos_as_xyz
'x, y, z'
'-x, y+1/2, -z+1/2'
'-x, -y, -z'
'x, -y-1/2, z-1/2'

loop_
_atom_site_label
_atom_site_type_symbol
_atom_site_fract_x
_atom_site_fract_y
_atom_site_fract_z
_atom_site_U_iso_or_equiv
_atom_site_adp_type
_atom_site_occupancy
_atom_site_symmetry_multiplicity
_atom_site_calc_flag
_atom_site_refinement_flags
Ir2 Ir 0.662890(17) 0.15217(3) 0.755756(14) 0.01521(8) Uani 1 1 d .
Ir3 Ir 0.721304(18) -0.13227(3) 0.749976(14) 0.01621(8) Uani 1 1 d .
Ir4 Ir 0.764613(16) 0.09417(3) 0.674806(13) 0.01404(7) Uani 1 1 d .
Ir5 Ir 0.707595(17) -0.01937(3) 0.878760(14) 0.01810(8) Uani 1 1 d .
Mo1 Mo 0.83411(4) 0.09775(7) 0.82417(3) 0.01439(13) Uani 1 1 d .
O111 O 0.9105(4) -0.2046(6) 0.8993(3) 0.0337(14) Uani 1 1 d .
O141 O 0.9410(3) -0.0267(7) 0.7316(3) 0.0292(13) Uani 1 1 d .
O221 O 0.6594(4) 0.4667(6) 0.6997(3) 0.0388(15) Uani 1 1 d .
O222 O 0.4747(4) 0.0969(9) 0.6863(4) 0.065(2) Uani 1 1 d .
O251 O 0.6678(4) 0.3131(6) 0.8958(3) 0.0336(14) Uani 1 1 d .
O331 O 0.8268(5) -0.3522(7) 0.6992(4) 0.0475(17) Uani 1 1 d .
O332 O 0.5533(4) -0.2228(8) 0.6420(3) 0.0553(19) Uani 1 1 d .
O351 O 0.7237(4) -0.3642(6) 0.8665(3) 0.0320(13) Uani 1 1 d .
O551 O 0.5434(5) -0.0800(9) 0.9073(5) 0.070(2) Uani 1 1 d .
O552 O 0.8277(4) -0.0565(7) 1.0327(3) 0.0434(16) Uani 1 1 d .
C1 C 0.9650(5) 0.2144(10) 0.8605(5) 0.039(2) Uani 1 1 d .
H1 H 1.0090 0.1726 0.8477 0.046 Uiso 1 1 calc R
C2 C 0.9445(6) 0.1826(10) 0.9245(5) 0.043(2) Uani 1 1 d .
H2 H 0.9730 0.1167 0.9615 0.051 Uiso 1 1 calc R
C3 C 0.8733(6) 0.2685(10) 0.9220(4) 0.035(2) Uani 1 1 d .
H3 H 0.8460 0.2681 0.9569 0.042 Uiso 1 1 calc R
C4 C 0.8506(5) 0.3545(8) 0.8583(4) 0.0263(17) Uani 1 1 d .
H4 H 0.8063 0.4223 0.8436 0.032 Uiso 1 1 calc R
C5 C 0.9072(6) 0.3199(9) 0.8202(4) 0.033(2) Uani 1 1 d .
H5 H 0.9061 0.3606 0.7756 0.039 Uiso 1 1 calc R
C6 C 0.7496(5) 0.2778(9) 0.5976(4) 0.0240(17) Uani 1 1 d .
H6 H 0.7455 0.3757 0.6121 0.029 Uiso 1 1 calc R
C7 C 0.6800(5) 0.1764(9) 0.5662(4) 0.0239(17) Uani 1 1 d .
C8 C 0.7135(5) 0.0355(9) 0.5550(4) 0.0237(17) Uani 1 1 d .
C9 C 0.8033(5) 0.0505(9) 0.5769(3) 0.0200(15) Uani 1 1 d .
C10 C 0.8260(5) 0.2005(8) 0.6023(4) 0.0205(15) Uani 1 1 d .
C11 C 0.5875(5) 0.2169(13) 0.5421(4) 0.043(2) Uani 1 1 d .
H11A H 0.5564 0.1385 0.5556 0.065 Uiso 1 1 calc R
H11B H 0.5669 0.2299 0.4899 0.065 Uiso 1 1 calc R
H11C H 0.5803 0.3082 0.5654 0.065 Uiso 1 1 calc R
C12 C 0.6631(6) -0.0984(10) 0.5187(4) 0.037(2) Uani 1 1 d .
H12A H 0.6926 -0.1877 0.5401 0.056 Uiso 1 1 calc R
H12B H 0.6557 -0.0967 0.4673 0.056 Uiso 1 1 calc R
H12C H 0.6089 -0.0963 0.5255 0.056 Uiso 1 1 calc R
C13 C 0.8622(6) -0.0663(10) 0.5655(4) 0.034(2) Uani 1 1 d .
H13A H 0.9195 -0.0378 0.5911 0.051 Uiso 1 1 calc R
H13B H 0.8543 -0.0753 0.5142 0.051 Uiso 1 1 calc R
H13C H 0.8506 -0.1603 0.5840 0.051 Uiso 1 1 calc R
C14 C 0.9135(5) 0.2662(10) 0.6261(4) 0.035(2) Uani 1 1 d .
H14A H 0.9137 0.3589 0.6511 0.052 Uiso 1 1 calc R
H14B H 0.9305 0.2836 0.5839 0.052 Uiso 1 1 calc R
H14C H 0.9523 0.1979 0.6585 0.052 Uiso 1 1 calc R
C111 C 0.8770(5) -0.0985(9) 0.8688(4) 0.0228(16) Uani 1 1 d .
C141 C 0.8806(4) 0.0226(8) 0.7440(4) 0.0184(15) Uani 1 1 d .
C221 C 0.6614(5) 0.3474(9) 0.7198(4) 0.0241(17) Uani 1 1 d .
C222 C 0.5448(5) 0.1166(9) 0.7121(5) 0.0314(19) Uani 1 1 d .
C251 C 0.6751(5) 0.2123(9) 0.8605(4) 0.0247(17) Uani 1 1 d .
C331 C 0.7869(5) -0.2710(9) 0.7191(4) 0.0253(17) Uani 1 1 d .
C332 C 0.6164(6) -0.1869(9) 0.6812(4) 0.0300(18) Uani 1 1 d .
C351 C 0.7189(4) -0.2478(8) 0.8392(4) 0.0193(15) Uani 1 1 d .
C551 C 0.6045(6) -0.0621(10) 0.8955(5) 0.035(2) Uani 1 1 d .
C552 C 0.7809(5) -0.0412(8) 0.9752(4) 0.0264(17) Uani 1 1 d .

loop_
_atom_site_aniso_label
_atom_site_aniso_U_11
_atom_site_aniso_U_22
_atom_site_aniso_U_33
_atom_site_aniso_U_23
_atom_site_aniso_U_13
_atom_site_aniso_U_12
Ir2 0.01485(14) 0.01582(14) 0.01574(14) 0.00082(10) 0.00606(11) 0.00115(11)
Ir3 0.01989(15) 0.01312(14) 0.01592(14) -0.00112(10) 0.00626(11) -0.00170(11)
Ir4 0.01409(14) 0.01657(15) 0.01186(13) 0.00090(10) 0.00477(10) 0.00081(10)
Ir5 0.02185(16) 0.01868(15) 0.01648(14) 0.00165(11) 0.00998(11) -0.00146(11)
Mo1 0.0135(3) 0.0169(3) 0.0119(3) -0.0002(2) 0.0029(2) -0.0023(2)
O111 0.028(3) 0.033(3) 0.038(3) 0.014(3) 0.007(3) 0.010(3)
O141 0.019(3) 0.049(4) 0.021(3) 0.007(2) 0.009(2) 0.011(3)
O221 0.056(4) 0.020(3) 0.043(4) 0.009(3) 0.019(3) 0.000(3)
O222 0.017(4) 0.072(5) 0.095(6) 0.003(4) 0.001(4) -0.005(3)
O251 0.055(4) 0.024(3) 0.029(3) -0.003(2) 0.023(3) 0.003(3)
O331 0.057(5) 0.033(4) 0.063(4) -0.013(3) 0.034(4) 0.004(3)
O332 0.041(4) 0.056(5) 0.053(4) -0.016(3) -0.007(3) -0.015(4)
O351 0.045(4) 0.024(3) 0.032(3) 0.004(2) 0.019(3) -0.002(3)
O551 0.059(5) 0.061(5) 0.118(7) 0.005(5) 0.066(5) -0.012(4)
O552 0.063(4) 0.038(4) 0.018(3) 0.003(3) -0.001(3) 0.012(3)
C1 0.022(5) 0.038(5) 0.054(6) -0.026(4) 0.010(4) -0.011(4)
C2 0.043(6) 0.032(5) 0.033(5) -0.004(4) -0.016(4) -0.008(4)
C3 0.044(5) 0.037(5) 0.026(4) -0.017(4) 0.015(4) -0.023(4)
C4 0.027(4) 0.018(4) 0.032(4) -0.003(3) 0.005(3) -0.005(3)
C5 0.045(5) 0.030(5) 0.027(4) -0.005(4) 0.016(4) -0.023(4)
C6 0.035(5) 0.022(4) 0.018(3) 0.010(3) 0.012(3) 0.006(3)
C7 0.023(4) 0.037(5) 0.010(3) 0.003(3) 0.004(3) 0.004(3)
C8 0.029(4) 0.032(4) 0.012(3) -0.001(3) 0.008(3) 0.001(4)
C9 0.023(4) 0.027(4) 0.012(3) 0.000(3) 0.008(3) 0.000(3)
C10 0.021(4) 0.028(4) 0.015(3) 0.002(3) 0.009(3) 0.001(3)
C11 0.024(5) 0.082(8) 0.023(4) 0.004(5) 0.006(3) 0.016(5)
C12 0.044(6) 0.042(5) 0.023(4) -0.006(4) 0.007(4) -0.015(4)
C13 0.037(5) 0.036(5) 0.032(4) -0.003(4) 0.016(4) 0.011(4)
C14 0.031(5) 0.048(6) 0.026(4) 0.009(4) 0.011(4) -0.013(4)
C111 0.015(4) 0.032(4) 0.023(4) -0.001(3) 0.007(3) 0.001(3)
C141 0.014(4) 0.021(4) 0.016(3) 0.000(3) 0.000(3) 0.001(3)
C221 0.023(4) 0.025(4) 0.025(4) -0.001(3) 0.008(3) -0.002(3)
C222 0.022(5) 0.033(5) 0.035(5) 0.003(4) 0.004(4) 0.004(4)
C251 0.030(4) 0.029(4) 0.018(4) 0.000(3) 0.013(3) 0.001(4)
C331 0.031(4) 0.022(4) 0.025(4) -0.005(3) 0.011(3) -0.007(3)
C332 0.036(5) 0.023(4) 0.028(4) -0.001(3) 0.007(4) -0.006(4)
C351 0.018(4) 0.016(4) 0.025(4) 0.000(3) 0.009(3) -0.003(3)
C551 0.033(5) 0.027(5) 0.053(5) 0.003(4) 0.023(4) -0.004(4)
C552 0.038(5) 0.015(4) 0.028(4) 0.003(3) 0.014(4) -0.002(3)

loop_
_atom_type_symbol
_atom_type_description
_atom_type_scat_dispersion_real
_atom_type_scat_dispersion_imag
_atom_type_scat_source
C C 0.0033 0.0016 'International Tables Vol C Tables 4.2.6.8 and 6.1.1.4'
H H 0.0000 0.0000 'International Tables Vol C Tables 4.2.6.8 and 6.1.1.4'
Ir Ir -1.4442 7.9887 'International Tables Vol C Tables 4.2.6.8 and 6.1.1.4'
Mo Mo -1.6832 0.6857 'International Tables Vol C Tables 4.2.6.8 and 6.1.1.4'
O O 0.0106 0.0060 'International Tables Vol C Tables 4.2.6.8 and 6.1.1.4'

loop_
_geom_angle_atom_site_label_1
_geom_angle_atom_site_label_2
_geom_angle_atom_site_label_3
_geom_angle
C221 Ir2 C222 96.1(3)
C221 Ir2 C251 96.1(3)
C222 Ir2 C251 103.6(3)
C221 Ir2 Ir4 84.2(2)
C222 Ir2 Ir4 118.0(3)
C251 Ir2 Ir4 138.1(2)
C221 Ir2 Ir5 144.6(2)
C222 Ir2 Ir5 104.0(2)
C251 Ir2 Ir5 51.2(2)
Ir4 Ir2 Ir5 110.458(19)
C221 Ir2 Ir3 144.1(2)
C222 Ir2 Ir3 99.1(2)
C251 Ir2 Ir3 111.4(2)
Ir4 Ir2 Ir3 59.956(10)
Ir5 Ir2 Ir3 60.737(14)
C221 Ir2 Mo1 103.0(2)
C222 Ir2 Mo1 160.2(2)
C251 Ir2 Mo1 79.7(2)
Ir4 Ir2 Mo1 59.72(2)
Ir5 Ir2 Mo1 62.56(3)
Ir3 Ir2 Mo1 62.002(15)
C331 Ir3 C332 96.4(3)
C331 Ir3 C351 96.3(3)
C332 Ir3 C351 101.2(3)
C331 Ir3 Ir4 92.2(2)
C332 Ir3 Ir4 99.6(2)
C351 Ir3 Ir4 156.5(2)
C331 Ir3 Ir2 151.5(2)
C332 Ir3 Ir2 90.4(3)
C351 Ir3 Ir2 109.5(2)
Ir4 Ir3 Ir2 59.439(17)
C331 Ir3 Ir5 139.2(2)
C332 Ir3 Ir5 113.4(3)
C351 Ir3 Ir5 52.4(2)
Ir4 Ir3 Ir5 108.771(19)
Ir2 Ir3 Ir5 59.209(14)
C331 Ir3 Mo1 106.1(2)
C332 Ir3 Mo1 148.6(2)
C351 Ir3 Mo1 97.8(2)
Ir4 Ir3 Mo1 58.75(2)
Ir2 Ir3 Mo1 59.63(2)
Ir5 Ir3 Mo1 61.22(2)
C141 Ir4 C6 123.4(3)
C141 Ir4 C10 90.6(3)
C6 Ir4 C10 38.1(3)
C141 Ir4 C9 91.2(3)
C6 Ir4 C9 63.4(3)
C10 Ir4 C9 37.9(3)
C141 Ir4 C7 151.8(3)
C6 Ir4 C7 38.2(3)
C10 Ir4 C7 63.0(3)
C9 Ir4 C7 62.1(3)
C141 Ir4 C8 123.6(3)
C6 Ir4 C8 63.5(3)
C10 Ir4 C8 63.1(3)
C9 Ir4 C8 37.3(3)
C7 Ir4 C8 37.0(3)
C141 Ir4 Ir2 108.75(19)
C6 Ir4 Ir2 107.2(2)
C10 Ir4 Ir2 142.6(2)
C9 Ir4 Ir2 159.36(19)
C7 Ir4 Ir2 98.79(19)
C8 Ir4 Ir2 122.50(19)
C141 Ir4 Ir3 77.4(2)
C6 Ir4 Ir3 159.2(2)
C10 Ir4 Ir3 156.8(2)
C9 Ir4 Ir3 121.6(2)
C7 Ir4 Ir3 123.1(2)
C8 Ir4 Ir3 107.2(2)
Ir2 Ir4 Ir3 60.605(16)
C141 Ir4 Mo1 48.38(19)
C6 Ir4 Mo1 128.8(2)
C10 Ir4 Mo1 122.56(19)
C9 Ir4 Mo1 139.16(19)
C7 Ir4 Mo1 154.91(19)
C8 Ir4 Mo1 167.0(2)
Ir2 Ir4 Mo1 61.39(2)
Ir3 Ir4 Mo1 62.801(18)
C552 Ir5 C551 98.4(4)
C552 Ir5 C251 108.2(3)
C551 Ir5 C251 91.5(3)
C552 Ir5 C351 98.3(3)
C551 Ir5 C351 93.3(3)
C251 Ir5 C351 152.0(3)
C552 Ir5 Ir2 146.1(2)
C551 Ir5 Ir2 104.9(3)
C251 Ir5 Ir2 47.74(18)
C351 Ir5 Ir2 104.53(18)
C552 Ir5 Ir3 129.5(2)
C551 Ir5 Ir3 115.3(3)
C251 Ir5 Ir3 107.30(18)
C351 Ir5 Ir3 46.33(18)
Ir2 Ir5 Ir3 60.054(16)
C552 Ir5 Mo1 94.6(2)
C551 Ir5 Mo1 164.5(3)
C251 Ir5 Mo1 76.3(2)
C351 Ir5 Mo1 93.13(18)
Ir2 Ir5 Mo1 59.75(2)
Ir3 Ir5 Mo1 60.82(2)
C111 Mo1 C141 82.3(3)
C111 Mo1 C1 95.5(3)
C141 Mo1 C1 79.8(3)
C111 Mo1 C2 81.4(3)
C141 Mo1 C2 109.9(3)
C1 Mo1 C2 35.4(3)
C111 Mo1 C5 130.2(3)
C141 Mo1 C5 85.6(3)
C1 Mo1 C5 34.7(3)
C2 Mo1 C5 58.0(3)
C111 Mo1 C3 105.1(3)
C141 Mo1 C3 137.9(3)
C1 Mo1 C3 58.4(3)
C2 Mo1 C3 35.0(3)
C5 Mo1 C3 57.6(3)
C111 Mo1 C4 137.8(3)
C141 Mo1 C4 119.0(3)
C1 Mo1 C4 57.9(3)
C2 Mo1 C4 57.7(3)
C5 Mo1 C4 34.7(3)
C3 Mo1 C4 34.3(3)
C111 Mo1 Ir4 114.6(2)
C141 Mo1 Ir4 48.59(19)
C1 Mo1 Ir4 111.0(2)
C2 Mo1 Ir4 146.2(3)
C5 Mo1 Ir4 91.27(19)
C3 Mo1 Ir4 140.0(2)
C4 Mo1 Ir4 105.89(19)
C111 Mo1 Ir2 122.1(2)
C141 Mo1 Ir2 106.51(19)
C1 Mo1 Ir2 142.2(2)
C2 Mo1 Ir2 139.0(3)
C5 Mo1 Ir2 107.7(2)
C3 Mo1 Ir2 104.0(2)
C4 Mo1 Ir2 88.3(2)
Ir4 Mo1 Ir2 58.89(3)
C111 Mo1 Ir3 70.4(2)
C141 Mo1 Ir3 74.7(2)
C1 Mo1 Ir3 152.2(2)
C2 Mo1 Ir3 150.7(2)
C5 Mo1 Ir3 149.71(19)
C3 Mo1 Ir3 147.2(2)
C4 Mo1 Ir3 146.7(2)
Ir4 Mo1 Ir3 58.45(2)
Ir2 Mo1 Ir3 58.37(2)
C111 Mo1 Ir5 73.8(2)
C141 Mo1 Ir5 131.7(2)
C1 Mo1 Ir5 142.6(2)
C2 Mo1 Ir5 107.2(3)
C5 Mo1 Ir5 141.3(2)
C3 Mo1 Ir5 89.3(2)
C4 Mo1 Ir5 106.6(2)
Ir4 Mo1 Ir5 105.86(3)
Ir2 Mo1 Ir5 57.690(19)
Ir3 Mo1 Ir5 57.958(17)
C5 C1 C2 107.6(8)
C5 C1 Mo1 73.8(5)
C2 C1 Mo1 72.5(5)
C5 C1 H1 126.2
C2 C1 H1 126.2
Mo1 C1 H1 119.4
C3 C2 C1 107.7(8)
C3 C2 Mo1 73.5(5)
C1 C2 Mo1 72.1(4)
C3 C2 H2 126.1
C1 C2 H2 126.1
Mo1 C2 H2 120.1
C4 C3 C2 108.4(8)
C4 C3 Mo1 74.1(4)
C2 C3 Mo1 71.5(5)
C4 C3 H3 125.8
C2 C3 H3 125.8
Mo1 C3 H3 120.4
C3 C4 C5 107.7(7)
C3 C4 Mo1 71.6(4)
C5 C4 Mo1 71.4(4)
C3 C4 H4 126.2
C5 C4 H4 126.2
Mo1 C4 H4 122.5
C1 C5 C4 108.6(7)
C1 C5 Mo1 71.5(5)
C4 C5 Mo1 73.9(4)
C1 C5 H5 125.7
C4 C5 H5 125.7
Mo1 C5 H5 120.6
C10 C6 C7 107.7(7)
C10 C6 Ir4 71.9(4)
C7 C6 Ir4 73.1(4)
C10 C6 H6 126.2
C7 C6 H6 126.2
Ir4 C6 H6 120.6
C8 C7 C6 108.5(7)
C8 C7 C11 125.5(8)
C6 C7 C11 125.7(8)
C8 C7 Ir4 72.0(4)
C6 C7 Ir4 68.7(4)
C11 C7 Ir4 129.8(5)
C7 C8 C9 107.4(7)
C7 C8 C12 126.1(7)
C9 C8 C12 126.1(7)
C7 C8 Ir4 71.0(4)
C9 C8 Ir4 70.4(4)
C12 C8 Ir4 129.3(5)
C8 C9 C10 108.9(6)
C8 C9 C13 124.7(7)
C10 C9 C13 126.0(7)
C8 C9 Ir4 72.4(4)
C10 C9 Ir4 70.3(4)
C13 C9 Ir4 129.4(5)
C6 C10 C9 107.4(6)
C6 C10 C14 126.2(7)
C9 C10 C14 126.3(7)
C6 C10 Ir4 70.0(4)
C9 C10 Ir4 71.8(4)
C14 C10 Ir4 125.8(5)
C7 C11 H11A 109.5
C7 C11 H11B 109.5
H11A C11 H11B 109.5
C7 C11 H11C 109.5
H11A C11 H11C 109.5
H11B C11 H11C 109.5
C8 C12 H12A 109.5
C8 C12 H12B 109.5
H12A C12 H12B 109.5
C8 C12 H12C 109.5
H12A C12 H12C 109.5
H12B C12 H12C 109.5
C9 C13 H13A 109.5
C9 C13 H13B 109.5
H13A C13 H13B 109.5
C9 C13 H13C 109.5
H13A C13 H13C 109.5
H13B C13 H13C 109.5
C10 C14 H14A 109.5
C10 C14 H14B 109.5
H14A C14 H14B 109.5
C10 C14 H14C 109.5
H14A C14 H14C 109.5
H14B C14 H14C 109.5
O111 C111 Mo1 172.1(7)
O141 C141 Mo1 145.2(5)
O141 C141 Ir4 131.5(5)
Mo1 C141 Ir4 83.0(3)
O221 C221 Ir2 177.7(7)
O222 C222 Ir2 179.3(8)
O251 C251 Ir2 142.4(6)
O251 C251 Ir5 136.5(6)
Ir2 C251 Ir5 81.1(3)
O331 C331 Ir3 178.3(7)
O332 C332 Ir3 177.4(8)
O351 C351 Ir3 146.1(6)
O351 C351 Ir5 132.5(5)
Ir3 C351 Ir5 81.3(3)
O551 C551 Ir5 176.2(8)
O552 C552 Ir5 177.4(7)

loop_
_geom_bond_atom_site_label_1
_geom_bond_atom_site_label_2
_geom_bond_distance
Ir2 C221 1.879(8)
Ir2 C222 1.908(8)
Ir2 C251 2.039(7)
Ir2 Ir4 2.7137(7)
Ir2 Ir5 2.7221(6)
Ir2 Ir3 2.7457(6)
Ir2 Mo1 2.7823(11)
Ir3 C331 1.882(8)
Ir3 C332 1.890(8)
Ir3 C351 2.023(7)
Ir3 Ir4 2.7280(6)
Ir3 Ir5 2.7644(6)
Ir3 Mo1 2.8474(9)
Ir4 C141 2.068(7)
Ir4 C6 2.180(7)
Ir4 C10 2.206(7)
Ir4 C9 2.226(6)
Ir4 C7 2.240(7)
Ir4 C8 2.252(7)
Ir4 Mo1 2.7370(10)
Ir5 C552 1.877(8)
Ir5 C551 1.898(8)
Ir5 C251 2.146(8)
Ir5 C351 2.215(7)
Ir5 Mo1 2.8583(8)
Mo1 C111 1.987(8)
Mo1 C141 2.061(7)
Mo1 C1 2.322(8)
Mo1 C2 2.327(8)
Mo1 C5 2.352(8)
Mo1 C3 2.353(7)
Mo1 C4 2.384(7)
O111 C111 1.161(9)
O141 C141 1.199(8)
O221 C221 1.134(9)
O222 C222 1.131(10)
O251 C251 1.163(9)
O331 C331 1.137(9)
O332 C332 1.128(10)
O351 C351 1.160(8)
O551 C551 1.130(10)
O552 C552 1.140(9)
C1 C5 1.395(12)
C1 C2 1.415(13)
C1 H1 0.9300
C2 C3 1.408(13)
C2 H2 0.9300
C3 C4 1.396(11)
C3 H3 0.9300
C4 C5 1.412(12)
C4 H4 0.9300
C5 H5 0.9300
C6 C10 1.432(10)
C6 C7 1.447(11)
C6 H6 0.9300
C7 C8 1.427(11)
C7 C11 1.510(11)
C8 C9 1.431(10)
C8 C12 1.502(11)
C9 C10 1.438(11)
C9 C13 1.504(10)
C10 C14 1.507(11)
C11 H11A 0.9600
C11 H11B 0.9600
C11 H11C 0.9600
C12 H12A 0.9600
C12 H12B 0.9600
C12 H12C 0.9600
C13 H13A 0.9600
C13 H13B 0.9600
C13 H13C 0.9600
C14 H14A 0.9600
C14 H14B 0.9600
C14 H14C 0.9600
